data_1543459
loop_
_publ_author_name
'Sivakumar, P.'
'Sudhahar, S.'
'Gunasekaran, B.'
'Israel, S.'
'Chakkaravarthi, G.'

_publ_section_title
;
 2-Methylpyridinium 2-carboxybenzoate--benzene-1,2-dicarboxylic acid (2/1)
;
_journal_coeditor_code SJ4037
_journal_issue 5
_journal_name_full IUCrData
_journal_page_first x160817
_journal_paper_doi 10.1107/S2414314616008178
_journal_volume 1
_journal_year 2016
_chemical_formula_iupac 'C6 H8 N +, C8 H5 O4 -, 0.5C8 H6 O4'
_chemical_formula_moiety 'C6 H8 N +, C8 H5 O4 -, 0.5(C8 H6 O4)'
_chemical_formula_sum 'C18 H16 N O6'
_chemical_formula_weight 342.32
_chemical_name_systematic '2-Methylpyridinium 2-carboxybenzoate--benzene-1,2-dicarboxylic acid (2/1)'
_space_group_IT_number 15
_symmetry_cell_setting monoclinic
_symmetry_space_group_name_Hall '-C 2yc'
_symmetry_space_group_name_H-M 'C 1 2/c 1'
_atom_sites_solution_hydrogens geom
_atom_sites_solution_primary direct
_atom_sites_solution_secondary difmap
_audit_creation_method SHELXL-97
_cell_angle_alpha 90.00
_cell_angle_beta 97.543(3)
_cell_angle_gamma 90.00
_cell_formula_units_Z 8
_cell_length_a 13.0967(8)
_cell_length_b 8.1049(4)
_cell_length_c 30.3013(18)
_cell_measurement_reflns_used 2963
_cell_measurement_temperature 295(2)
_cell_measurement_theta_max 22.6
_cell_measurement_theta_min 2.7
_cell_volume 3188.6(3)
_computing_cell_refinement
;
SAINT (Bruker, 2004)
;
_computing_data_collection
;
APEX2 (Bruker, 2004)
;
_computing_data_reduction
;
SAINT (Bruker, 2004)
;
_computing_molecular_graphics
;
PLATON (Spek, 2009)
;
_computing_publication_material
;
SHELXL97 (Sheldrick, 2008) and PLATON (Spek, 2009)
;
_computing_structure_refinement
;
SHELXL97 (Sheldrick, 2008)
;
_computing_structure_solution
;
SHELXS97 (Sheldrick, 2008)
;
_diffrn_ambient_temperature 295(2)
_diffrn_measured_fraction_theta_full 0.998
_diffrn_measured_fraction_theta_max 0.998
_diffrn_measurement_device_type 'Bruker Kappa APEXII CCD'
_diffrn_measurement_method '\w and \f scan'
_diffrn_radiation_monochromator graphite
_diffrn_radiation_source 'fine-focus sealed tube'
_diffrn_radiation_type MoK\a
_diffrn_radiation_wavelength 0.71073
_diffrn_reflns_av_R_equivalents 0.0586
_diffrn_reflns_av_sigmaI/netI 0.0438
_diffrn_reflns_limit_h_max 17
_diffrn_reflns_limit_h_min -17
_diffrn_reflns_limit_k_max 10
_diffrn_reflns_limit_k_min -10
_diffrn_reflns_limit_l_max 39
_diffrn_reflns_limit_l_min -39
_diffrn_reflns_number 25680
_diffrn_reflns_theta_full 27.68
_diffrn_reflns_theta_max 27.68
_diffrn_reflns_theta_min 2.71
_diffrn_standards_interval_time 0
_diffrn_standards_number 0
_exptl_absorpt_coefficient_mu 0.108
_exptl_absorpt_correction_T_max 0.9808
_exptl_absorpt_correction_T_min 0.9745
_exptl_absorpt_correction_type multi-scan
_exptl_absorpt_process_details
;
(SADABS; Bruker, 2004)
;
_exptl_crystal_colour colourless
_exptl_crystal_density_diffrn 1.426
_exptl_crystal_density_method 'not measured'
_exptl_crystal_description block
_exptl_crystal_F_000 1432
_exptl_crystal_size_max 0.24
_exptl_crystal_size_mid 0.20
_exptl_crystal_size_min 0.18
_refine_diff_density_max 0.294
_refine_diff_density_min -0.246
_refine_ls_extinction_method none
_refine_ls_goodness_of_fit_ref 0.999
_refine_ls_hydrogen_treatment mixed
_refine_ls_matrix_type full
_refine_ls_number_parameters 243
_refine_ls_number_reflns 3706
_refine_ls_number_restraints 6
_refine_ls_restrained_S_all 0.999
_refine_ls_R_factor_all 0.1097
_refine_ls_R_factor_gt 0.0463
_refine_ls_shift/su_max 0.000
_refine_ls_shift/su_mean 0.000
_refine_ls_structure_factor_coef Fsqd
_refine_ls_weighting_details 'calc w=1/[\s^2^(Fo^2^)+(0.0610P)^2^+0.7843P] where P=(Fo^2^+2Fc^2^)/3'
_refine_ls_weighting_scheme calc
_refine_ls_wR_factor_gt 0.1093
_refine_ls_wR_factor_ref 0.1389
_reflns_number_gt 1961
_reflns_number_total 3706
_reflns_threshold_expression I>2\s(I)
_cod_data_source_file sj4037sup1.cif
_cod_data_source_block I
_cod_original_sg_symbol_H-M 'C 2/c'
_cod_database_code 1543459

loop_
_symmetry_equiv_pos_as_xyz
'x, y, z'
'-x, y, -z+1/2'
'x+1/2, y+1/2, z'
'-x+1/2, y+1/2, -z+1/2'
'-x, -y, -z'
'x, -y, z-1/2'
'-x+1/2, -y+1/2, -z'
'x+1/2, -y+1/2, z-1/2'

loop_
_atom_site_type_symbol
_atom_site_label
_atom_site_fract_x
_atom_site_fract_y
_atom_site_fract_z
_atom_site_U_iso_or_equiv
_atom_site_adp_type
_atom_site_calc_flag
_atom_site_refinement_flags
_atom_site_occupancy
_atom_site_symmetry_multiplicity
C C1 0.41428(15) 0.4797(3) 0.11616(7) 0.0442(5) Uani d . 1 1
C C2 0.41880(18) 0.3486(3) 0.14524(8) 0.0548(6) Uani d . 1 1
H H2 0.4318 0.3671 0.1757 0.066 Uiso calc R 1 1
C C3 0.40426(19) 0.1908(3) 0.12937(8) 0.0602(7) Uani d . 1 1
H H3 0.4078 0.1025 0.1491 0.072 Uiso calc R 1 1
C C4 0.38447(18) 0.1628(3) 0.08442(8) 0.0553(6) Uani d . 1 1
H H4 0.3740 0.0563 0.0733 0.066 Uiso calc R 1 1
C C5 0.38050(18) 0.2941(3) 0.05662(8) 0.0538(6) Uani d . 1 1
H H5 0.3675 0.2778 0.0260 0.065 Uiso calc R 1 1
C C6 0.42957(18) 0.6547(3) 0.12976(8) 0.0565(6) Uani d . 1 1
H H6A 0.5018 0.6761 0.1375 0.085 Uiso calc R 1 1
H H6B 0.3943 0.6762 0.1550 0.085 Uiso calc R 1 1
H H6C 0.4025 0.7251 0.1055 0.085 Uiso calc R 1 1
C C7 0.66307(14) 0.2220(2) 0.10324(6) 0.0354(5) Uani d . 1 1
C C8 0.66764(16) 0.0815(2) 0.12987(7) 0.0432(5) Uani d . 1 1
H H8 0.6837 0.0933 0.1605 0.052 Uiso calc R 1 1
C C9 0.64932(17) -0.0741(2) 0.11253(8) 0.0489(6) Uani d . 1 1
H H9 0.6533 -0.1657 0.1312 0.059 Uiso calc R 1 1
C C10 0.62521(18) -0.0921(3) 0.06759(8) 0.0533(6) Uani d . 1 1
H H10 0.6108 -0.1961 0.0554 0.064 Uiso calc R 1 1
C C11 0.62217(17) 0.0433(2) 0.04044(7) 0.0474(5) Uani d . 1 1
H H11 0.6071 0.0285 0.0098 0.057 Uiso calc R 1 1
C C12 0.64073(15) 0.2021(2) 0.05690(6) 0.0364(5) Uani d . 1 1
C C13 0.63393(17) 0.3339(3) 0.02139(7) 0.0465(5) Uani d . 1 1
C C14 0.68093(16) 0.3795(2) 0.12974(7) 0.0423(5) Uani d . 1 1
C C15 0.54949(19) 0.1071(2) 0.24500(8) 0.0543(6) Uani d D 1 1
C C16 0.59899(19) -0.0401(2) 0.23966(7) 0.0471(6) Uani d D 1 1
C C17 0.54999(15) -0.1893(2) 0.24464(6) 0.0394(5) Uani d . 1 1
C C18 0.60728(19) -0.3451(3) 0.23892(7) 0.0500(6) Uani d . 1 1
N N1 0.39510(13) 0.4462(2) 0.07275(6) 0.0476(5) Uani d . 1 1
H H1 0.3920 0.5270 0.0542 0.057 Uiso calc R 1 1
O O1 0.61695(14) 0.29077(18) -0.01781(5) 0.0679(5) Uani d . 1 1
O O2 0.64605(15) 0.48431(18) 0.03183(5) 0.0704(5) Uani d . 1 1
O O3 0.67044(15) 0.51902(18) 0.11001(6) 0.0637(5) Uani d D 1 1
O O4 0.70341(14) 0.37269(17) 0.17001(5) 0.0642(5) Uani d . 1 1
O O5 0.6114(2) -0.4596(2) 0.26340(7) 0.1240(10) Uani d . 1 1
O O6 0.65490(14) -0.34266(19) 0.20419(5) 0.0592(5) Uani d D 1 1
H H6 0.679(2) -0.434(2) 0.1988(10) 0.099(11) Uiso d D 1 1
H H15 0.5865(15) 0.2030(17) 0.2412(7) 0.064(7) Uiso d D 1 1
H H16 0.6671(7) -0.040(2) 0.2337(7) 0.044(6) Uiso d D 1 1
H H2A 0.661(3) 0.509(4) 0.0821(4) 0.109(12) Uiso d D 1 1

loop_
_atom_site_aniso_label
_atom_site_aniso_U_11
_atom_site_aniso_U_22
_atom_site_aniso_U_33
_atom_site_aniso_U_12
_atom_site_aniso_U_13
_atom_site_aniso_U_23
C1 0.0380(12) 0.0578(13) 0.0367(12) -0.0011(10) 0.0047(9) 0.0053(10)
C2 0.0593(15) 0.0656(16) 0.0387(13) 0.0028(12) 0.0031(11) 0.0082(11)
C3 0.0664(16) 0.0583(15) 0.0568(16) 0.0037(12) 0.0115(13) 0.0155(12)
C4 0.0596(15) 0.0534(14) 0.0535(15) -0.0029(11) 0.0100(12) -0.0006(11)
C5 0.0611(15) 0.0591(15) 0.0414(13) -0.0041(12) 0.0072(11) -0.0009(11)
C6 0.0592(15) 0.0588(14) 0.0498(14) -0.0067(12) 0.0005(12) -0.0012(11)
C7 0.0365(11) 0.0327(10) 0.0381(11) 0.0001(8) 0.0096(9) -0.0014(8)
C8 0.0501(13) 0.0413(12) 0.0392(12) 0.0003(10) 0.0098(10) 0.0050(9)
C9 0.0600(15) 0.0349(11) 0.0531(14) -0.0008(10) 0.0129(12) 0.0069(10)
C10 0.0663(16) 0.0331(11) 0.0609(16) -0.0060(10) 0.0103(12) -0.0055(10)
C11 0.0603(15) 0.0417(12) 0.0402(12) -0.0039(10) 0.0066(11) -0.0054(9)
C12 0.0397(11) 0.0330(10) 0.0370(11) -0.0007(8) 0.0060(9) 0.0015(8)
C13 0.0544(14) 0.0439(13) 0.0414(13) -0.0008(10) 0.0068(10) 0.0053(10)
C14 0.0454(13) 0.0390(12) 0.0442(13) 0.0021(9) 0.0128(10) -0.0036(10)
C15 0.0856(18) 0.0320(11) 0.0456(13) -0.0115(11) 0.0102(13) 0.0003(10)
C16 0.0615(16) 0.0401(12) 0.0409(13) -0.0085(11) 0.0106(11) 0.0011(9)
C17 0.0573(13) 0.0323(10) 0.0292(10) 0.0017(9) 0.0085(10) 0.0004(8)
C18 0.0746(16) 0.0412(12) 0.0366(12) 0.0079(11) 0.0159(11) 0.0045(10)
N1 0.0504(11) 0.0546(12) 0.0373(10) -0.0022(9) 0.0039(8) 0.0084(8)
O1 0.1035(14) 0.0600(10) 0.0367(9) -0.0097(9) -0.0034(9) 0.0063(8)
O2 0.1260(16) 0.0365(9) 0.0489(10) -0.0010(9) 0.0125(10) 0.0090(7)
O3 0.1106(15) 0.0334(9) 0.0496(11) -0.0058(8) 0.0203(10) -0.0023(8)
O4 0.0962(13) 0.0516(9) 0.0418(10) 0.0133(9) -0.0025(9) -0.0093(7)
O5 0.230(3) 0.0662(12) 0.0978(16) 0.0684(15) 0.1034(18) 0.0428(11)
O6 0.0841(12) 0.0502(10) 0.0482(10) 0.0138(9) 0.0267(9) 0.0016(8)

loop_
_atom_type_symbol
_atom_type_description
_atom_type_scat_dispersion_real
_atom_type_scat_dispersion_imag
_atom_type_scat_source
C C 0.0033 0.0016 'International Tables Vol C Tables 4.2.6.8 and 6.1.1.4'
H H 0.0000 0.0000 'International Tables Vol C Tables 4.2.6.8 and 6.1.1.4'
N N 0.0061 0.0033 'International Tables Vol C Tables 4.2.6.8 and 6.1.1.4'
O O 0.0106 0.0060 'International Tables Vol C Tables 4.2.6.8 and 6.1.1.4'

loop_
_geom_angle_atom_site_label_1
_geom_angle_atom_site_label_2
_geom_angle_atom_site_label_3
_geom_angle_site_symmetry_1
_geom_angle_site_symmetry_3
_geom_angle
N1 C1 C2 . . 117.4(2)
N1 C1 C6 . . 118.05(19)
C2 C1 C6 . . 124.6(2)
C3 C2 C1 . . 120.2(2)
C3 C2 H2 . . 119.9
C1 C2 H2 . . 119.9
C2 C3 C4 . . 120.1(2)
C2 C3 H3 . . 119.9
C4 C3 H3 . . 119.9
C5 C4 C3 . . 118.4(2)
C5 C4 H4 . . 120.8
C3 C4 H4 . . 120.8
N1 C5 C4 . . 120.5(2)
N1 C5 H5 . . 119.8
C4 C5 H5 . . 119.8
C1 C6 H6A . . 109.5
C1 C6 H6B . . 109.5
H6A C6 H6B . . 109.5
C1 C6 H6C . . 109.5
H6A C6 H6C . . 109.5
H6B C6 H6C . . 109.5
C8 C7 C12 . . 118.19(17)
C8 C7 C14 . . 113.06(17)
C12 C7 C14 . . 128.73(17)
C9 C8 C7 . . 122.46(19)
C9 C8 H8 . . 118.8
C7 C8 H8 . . 118.8
C10 C9 C8 . . 119.0(2)
C10 C9 H9 . . 120.5
C8 C9 H9 . . 120.5
C9 C10 C11 . . 119.9(2)
C9 C10 H10 . . 120.0
C11 C10 H10 . . 120.0
C10 C11 C12 . . 122.4(2)
C10 C11 H11 . . 118.8
C12 C11 H11 . . 118.8
C11 C12 C7 . . 117.93(17)
C11 C12 C13 . . 114.09(18)
C7 C12 C13 . . 127.98(17)
O1 C13 O2 . . 121.09(19)
O1 C13 C12 . . 118.23(19)
O2 C13 C12 . . 120.68(19)
O4 C14 O3 . . 120.38(19)
O4 C14 C7 . . 119.62(18)
O3 C14 C7 . . 119.98(19)
C15 C15 C16 2_655 . 119.98(14)
C15 C15 H15 2_655 . 123.4(14)
C16 C15 H15 . . 116.6(14)
C15 C16 C17 . . 120.7(2)
C15 C16 H16 . . 119.9(12)
C17 C16 H16 . . 119.3(12)
C16 C17 C17 . 2_655 119.28(13)
C16 C17 C18 . . 118.61(19)
C17 C17 C18 2_655 . 122.10(12)
O5 C18 O6 . . 122.3(2)
O5 C18 C17 . . 124.9(2)
O6 C18 C17 . . 112.71(17)
C5 N1 C1 . . 123.41(19)
C5 N1 H1 . . 118.3
C1 N1 H1 . . 118.3
C14 O3 H2A . . 112(2)
C18 O6 H6 . . 112(2)

loop_
_geom_bond_atom_site_label_1
_geom_bond_atom_site_label_2
_geom_bond_site_symmetry_2
_geom_bond_distance
C1 N1 . 1.334(3)
C1 C2 . 1.377(3)
C1 C6 . 1.483(3)
C2 C3 . 1.371(3)
C2 H2 . 0.9300
C3 C4 . 1.371(3)
C3 H3 . 0.9300
C4 C5 . 1.354(3)
C4 H4 . 0.9300
C5 N1 . 1.330(3)
C5 H5 . 0.9300
C6 H6A . 0.9600
C6 H6B . 0.9600
C6 H6C . 0.9600
C7 C8 . 1.392(3)
C7 C12 . 1.406(3)
C7 C14 . 1.510(3)
C8 C9 . 1.375(3)
C8 H8 . 0.9300
C9 C10 . 1.365(3)
C9 H9 . 0.9300
C10 C11 . 1.369(3)
C10 H10 . 0.9300
C11 C12 . 1.390(3)
C11 H11 . 0.9300
C12 C13 . 1.511(3)
C13 O1 . 1.230(2)
C13 O2 . 1.264(2)
C14 O4 . 1.218(2)
C14 O3 . 1.278(2)
C15 C15 2_655 1.370(5)
C15 C16 . 1.378(3)
C15 H15 . 0.931(7)
C16 C17 . 1.387(3)
C16 H16 . 0.933(7)
C17 C17 2_655 1.390(4)
C17 C18 . 1.490(3)
C18 O5 . 1.185(3)
C18 O6 . 1.292(3)
N1 H1 . 0.8600
O3 H2A . 0.842(10)
O6 H6 . 0.830(10)

loop_
_geom_hbond_atom_site_label_D
_geom_hbond_atom_site_label_H
_geom_hbond_atom_site_label_A
_geom_hbond_site_symmetry_A
_geom_hbond_distance_DH
_geom_hbond_distance_HA
_geom_hbond_distance_DA
_geom_hbond_angle_DHA
_geom_hbond_publ_flag
O3 H2A O2 . 0.842(10) 1.524(10) 2.365(2) 178(4) y
N1 H1 O1 5_665 0.86 1.84 2.697(2) 176 y
N1 H1 O2 5_665 0.86 2.59 3.194(2) 128 y
O6 H6 O4 1_545 0.830(10) 1.840(14) 2.640(2) 162(3) y
C2 H2 O5 2_665 0.93 2.44 3.244(3) 144 y
C5 H5 O2 5_665 0.93 2.60 3.207(3) 124 y

loop_
_geom_torsion_atom_site_label_1
_geom_torsion_atom_site_label_2
_geom_torsion_atom_site_label_3
_geom_torsion_atom_site_label_4
_geom_torsion_site_symmetry_1
_geom_torsion_site_symmetry_4
_geom_torsion
N1 C1 C2 C3 . . 0.2(3)
C6 C1 C2 C3 . . -179.5(2)
C1 C2 C3 C4 . . -0.4(4)
C2 C3 C4 C5 . . 0.4(4)
C3 C4 C5 N1 . . -0.3(4)
C12 C7 C8 C9 . . -1.2(3)
C14 C7 C8 C9 . . 177.23(19)
C7 C8 C9 C10 . . -0.3(3)
C8 C9 C10 C11 . . 1.7(3)
C9 C10 C11 C12 . . -1.4(3)
C10 C11 C12 C7 . . -0.2(3)
C10 C11 C12 C13 . . 179.8(2)
C8 C7 C12 C11 . . 1.4(3)
C14 C7 C12 C11 . . -176.75(19)
C8 C7 C12 C13 . . -178.55(19)
C14 C7 C12 C13 . . 3.3(3)
C11 C12 C13 O1 . . -2.6(3)
C7 C12 C13 O1 . . 177.4(2)
C11 C12 C13 O2 . . 177.9(2)
C7 C12 C13 O2 . . -2.2(3)
C8 C7 C14 O4 . . 4.5(3)
C12 C7 C14 O4 . . -177.2(2)
C8 C7 C14 O3 . . -174.1(2)
C12 C7 C14 O3 . . 4.1(3)
C15 C15 C16 C17 2_655 . -0.5(4)
C15 C16 C17 C17 . 2_655 -0.3(4)
C15 C16 C17 C18 . . -179.4(2)
C16 C17 C18 O5 . . 133.3(3)
C17 C17 C18 O5 2_655 . -45.8(4)
C16 C17 C18 O6 . . -45.6(3)
C17 C17 C18 O6 2_655 . 135.3(3)
C4 C5 N1 C1 . . 0.1(3)
C2 C1 N1 C5 . . -0.1(3)
C6 C1 N1 C5 . . 179.7(2)

_cod_database_fobs_code 1543459
